data_2021086
loop_
_publ_author_name
'Farr\'an, M. \'Angeles'
'Bonet, M. \'Angels'
'Claramunt, Rosa M.'
'Torralba, M. Carmen'
'Alkorta, Ibon'
'Elguero, Jos\'e'

_publ_section_title
;
 The structures of 1,4-diaryl-5-trifluoromethyl-1<i>H</i>-1,2,3-triazoles
 related to J147, a drug for treating Alzheimer's disease
;
_journal_coeditor_code YP3155
_journal_issue 4
_journal_name_full 'Acta Crystallographica Section C'
_journal_page_first 513
_journal_page_last 522
_journal_paper_doi 10.1107/S2053229618004394
_journal_volume 74
_journal_year 2018
_chemical_formula_iupac 'C19 H18 F3 N3 O4'
_chemical_formula_moiety 'C19 H18 F3 N3 O4'
_chemical_formula_sum 'C19 H18 F3 N3 O4'
_chemical_formula_weight 409.36
_chemical_name_systematic 1-(3,4-Dimethoxyphenyl)-4-(3,4-dimethoxyphenyl)-5-trifluoromethyl-1<i>H</i>-1,2,3-triazole
_space_group_crystal_system monoclinic
_space_group_IT_number 14
_space_group_name_Hall '-P 2ybc'
_space_group_name_H-M_alt 'P 1 21/c 1'
_symmetry_space_group_name_Hall '-P 2ybc'
_symmetry_space_group_name_H-M 'P 1 21/c 1'
_atom_sites_solution_hydrogens geom
_audit_creation_method
;
Olex2 1.2
(compiled 2017.08.10 svn.r3458 for OlexSys, GUI svn.r5381)
;
_cell_angle_alpha 90
_cell_angle_beta 94.6270(10)
_cell_angle_gamma 90
_cell_formula_units_Z 4
_cell_length_a 30.656(2)
_cell_length_b 8.3363(6)
_cell_length_c 7.6723(6)
_cell_measurement_reflns_used 3310
_cell_measurement_temperature 293(2)
_cell_measurement_theta_max 22.8425
_cell_measurement_theta_min 2.5325
_cell_volume 1954.3(2)
_computing_cell_refinement
;
<i>SMART</i> (Bruker, 2002)
;
_computing_data_collection
;
<i>SAINT</i> (Bruker, 2002)
;
_computing_data_reduction
;
<i>SAINT</i> (Bruker, 2002)
;
_computing_molecular_graphics
;
<i>OLEX2</i> (Dolomanov <i>et al.</i>,  2009)
;
_computing_publication_material
;
<i>OLEX2</i> (Dolomanov <i>et al.</i>,  2009)
;
_computing_structure_refinement
;
SHELXL2014 (Sheldrick, 2015)
;
_diffrn_ambient_temperature 293
_diffrn_measured_fraction_theta_full 1.000
_diffrn_measured_fraction_theta_max 1.000
_diffrn_measurement_device_type 'Bruker SMART CCD area detector'
_diffrn_measurement_method 'phi and omega scans'
_diffrn_radiation_type MoK\a
_diffrn_radiation_wavelength 0.71073
_diffrn_reflns_av_R_equivalents 0.0491
_diffrn_reflns_limit_h_max 37
_diffrn_reflns_limit_h_min -37
_diffrn_reflns_limit_k_max 10
_diffrn_reflns_limit_k_min -10
_diffrn_reflns_limit_l_max 9
_diffrn_reflns_limit_l_min -9
_diffrn_reflns_number 16559
_diffrn_reflns_theta_full 25.242
_diffrn_reflns_theta_max 25.497
_diffrn_reflns_theta_min 1.333
_exptl_absorpt_coefficient_mu 0.117
_exptl_absorpt_correction_type none
_exptl_crystal_colour colorless
_exptl_crystal_density_diffrn 1.391
_exptl_crystal_description prismatic
_exptl_crystal_F_000 848
_exptl_crystal_size_max 0.41
_exptl_crystal_size_mid 0.29
_exptl_crystal_size_min 0.09
_refine_diff_density_max 0.135
_refine_diff_density_min -0.135
_refine_ls_extinction_method none
_refine_ls_goodness_of_fit_ref 1.037
_refine_ls_hydrogen_treatment constr
_refine_ls_matrix_type full
_refine_ls_number_parameters 289
_refine_ls_number_reflns 3634
_refine_ls_number_restraints 36
_refine_ls_restrained_S_all 1.035
_refine_ls_R_factor_all 0.0996
_refine_ls_R_factor_gt 0.0424
_refine_ls_shift/su_max 0.000
_refine_ls_shift/su_mean 0.000
_refine_ls_structure_factor_coef Fsqd
_refine_ls_weighting_details 'w=1/[\s^2^(Fo^2^)+(0.0587P)^2^+0.1371P] where P=(Fo^2^+2Fc^2^)/3'
_refine_ls_weighting_scheme calc
_refine_ls_wR_factor_gt 0.1086
_refine_ls_wR_factor_ref 0.1328
_reflns_number_gt 1881
_reflns_number_total 3634
_reflns_threshold_expression 'I > 2\s(I)'
_cod_data_source_file yp3155sup1.cif
_cod_data_source_block 6_C19H18F3N3O4_ABC23
_cod_original_cell_volume 1954.3(3)
_cod_database_code 2021086
_shelx_space_group_comment
;
The symmetry employed for this shelxl refinement is uniquely defined
by the following loop, which should always be used as a source of
symmetry information in preference to the above space-group names.
They are only intended as comments.
;

loop_
_space_group_symop_operation_xyz
'x, y, z'
'-x, y+1/2, -z+1/2'
'-x, -y, -z'
'x, -y-1/2, z-1/2'

loop_
_atom_site_type_symbol
_atom_site_label
_atom_site_fract_x
_atom_site_fract_y
_atom_site_fract_z
_atom_site_U_iso_or_equiv
_atom_site_adp_type
_atom_site_calc_flag
_atom_site_occupancy
_atom_site_disorder_assembly
_atom_site_disorder_group
F F2A 0.2870(3) 0.3129(14) 0.2864(16) 0.134(4) Uani d 0.7 A 1
F F3A 0.22126(15) 0.2948(10) 0.3284(11) 0.111(3) Uani d 0.7 A 1
F F1A 0.2596(2) 0.4880(9) 0.4359(8) 0.158(3) Uani d 0.7 A 1
F F2B 0.2885(6) 0.357(3) 0.338(3) 0.106(8) Uani d 0.3 A 2
F F3B 0.2256(6) 0.260(3) 0.272(3) 0.135(8) Uani d 0.3 A 2
F F1B 0.2339(3) 0.4560(17) 0.4402(16) 0.089(4) Uani d 0.3 A 2
C C21 0.00296(8) 0.2878(4) 0.1042(4) 0.0729(8) Uani d 1 . .
H H21A -0.024987 0.277532 0.151248 0.109 Uiso calc 1 . .
H H21B -0.000800 0.336655 -0.009313 0.109 Uiso calc 1 . .
H H21C 0.015824 0.183513 0.094428 0.109 Uiso calc 1 . .
C C22 0.10824(10) 0.6225(4) 0.5701(4) 0.0926(11) Uani d 1 . .
H H22A 0.091879 0.644599 0.668942 0.139 Uiso calc 1 . .
H H22B 0.133474 0.559165 0.606916 0.139 Uiso calc 1 . .
H H22C 0.117444 0.721630 0.521047 0.139 Uiso calc 1 . .
C C19 0.38750(10) 0.3769(5) -0.3573(4) 0.1066(12) Uani d 1 . .
H H19A 0.408395 0.342779 -0.436377 0.160 Uiso calc 1 . .
H H19B 0.371110 0.285849 -0.322403 0.160 Uiso calc 1 . .
H H19C 0.367917 0.453771 -0.414532 0.160 Uiso calc 1 . .
C C20 0.47877(9) 0.6290(5) 0.2087(5) 0.1183(14) Uani d 1 . .
H H20A 0.509219 0.620553 0.189121 0.177 Uiso calc 1 . .
H H20B 0.471363 0.739649 0.224605 0.177 Uiso calc 1 . .
H H20C 0.473104 0.569331 0.311511 0.177 Uiso calc 1 . .
O O1 0.08186(5) 0.5380(2) 0.4439(2) 0.0581(5) Uani d 1 . .
O O2 0.03110(4) 0.3858(2) 0.2180(2) 0.0555(5) Uani d 1 . .
C C8 0.14225(7) 0.5312(3) 0.2570(3) 0.0482(6) Uani d 1 . .
H H8 0.160656 0.587718 0.337495 0.058 Uiso calc 1 . .
C C9 0.09994(7) 0.4962(3) 0.2936(3) 0.0427(6) Uani d 1 . .
N N1A 0.27051(7) 0.5588(3) 0.0331(3) 0.0521(6) Uani d 0.45 B 3
C C4A 0.20101(6) 0.5240(3) 0.0568(3) 0.0512(6) Uani d 0.45 B 3
C C4B 0.27051(7) 0.5588(3) 0.0331(3) 0.0521(6) Uani d 0.55 B 4
N N1B 0.20101(6) 0.5240(3) 0.0568(3) 0.0512(6) Uani d 0.55 B 4
O O3 0.40974(5) 0.4479(2) -0.2079(3) 0.0781(6) Uani d 1 . .
C C13 0.31806(7) 0.5609(3) 0.0491(3) 0.0527(7) Uani d 1 . .
C C10 0.07240(7) 0.4131(3) 0.1707(3) 0.0448(6) Uani d 1 . .
O O4 0.45308(5) 0.5661(3) 0.0623(3) 0.0861(7) Uani d 1 . .
N N2 0.24820(7) 0.6257(3) -0.1071(3) 0.0694(7) Uani d 1 . .
C C12 0.13043(8) 0.3983(3) -0.0189(3) 0.0576(7) Uani d 1 . .
H H12 0.140840 0.364073 -0.123250 0.069 Uiso calc 1 . .
C C11 0.08784(7) 0.3650(3) 0.0163(3) 0.0559(7) Uani d 1 . .
H H11 0.069537 0.309429 -0.065309 0.067 Uiso calc 1 . .
C C7 0.15721(7) 0.4819(3) 0.1001(3) 0.0473(6) Uani d 1 . .
C C5 0.24118(7) 0.4937(3) 0.1386(3) 0.0488(6) Uani d 1 . .
N N3 0.20629(7) 0.6058(3) -0.0935(3) 0.0688(7) Uani d 1 . .
C C14 0.34016(7) 0.5020(3) -0.0884(3) 0.0525(6) Uani d 1 . .
H H14 0.324414 0.460671 -0.187031 0.063 Uiso calc 1 . .
C C16 0.40865(8) 0.5681(3) 0.0668(4) 0.0594(7) Uani d 1 . .
C C15 0.38522(8) 0.5041(3) -0.0799(3) 0.0552(7) Uani d 1 . .
C C18 0.34132(8) 0.6228(3) 0.1930(4) 0.0689(8) Uani d 1 . .
H H18 0.326684 0.662158 0.285641 0.083 Uiso calc 1 . .
C C6 0.25045(10) 0.3951(4) 0.2961(5) 0.0694(8) Uani d 1 . .
C C17 0.38671(8) 0.6273(4) 0.2017(4) 0.0730(9) Uani d 1 . .
H H17 0.402323 0.670610 0.299480 0.088 Uiso calc 1 . .

loop_
_atom_site_aniso_label
_atom_site_aniso_U_11
_atom_site_aniso_U_22
_atom_site_aniso_U_33
_atom_site_aniso_U_12
_atom_site_aniso_U_13
_atom_site_aniso_U_23
F2A 0.079(5) 0.120(5) 0.206(10) 0.054(4) 0.042(4) 0.096(6)
F3A 0.053(2) 0.131(6) 0.149(7) -0.006(3) 0.008(2) 0.095(6)
F1A 0.248(8) 0.137(4) 0.083(3) -0.007(6) -0.026(5) 0.022(3)
F2B 0.038(7) 0.152(18) 0.122(10) -0.007(9) -0.032(7) 0.067(10)
F3B 0.198(15) 0.086(7) 0.121(10) -0.049(8) 0.011(8) 0.025(6)
F1B 0.085(6) 0.125(10) 0.060(5) 0.034(6) 0.019(5) 0.019(5)
C21 0.0466(15) 0.090(2) 0.081(2) -0.0172(14) -0.0018(14) -0.0081(17)
C22 0.090(2) 0.126(3) 0.062(2) -0.034(2) 0.0058(17) -0.031(2)
C19 0.085(2) 0.159(4) 0.078(2) -0.015(2) 0.0207(19) -0.049(2)
C20 0.0512(18) 0.173(4) 0.129(3) -0.014(2) -0.0041(19) -0.059(3)
O1 0.0516(10) 0.0647(12) 0.0585(11) -0.0025(8) 0.0067(9) -0.0146(9)
O2 0.0363(9) 0.0678(12) 0.0624(11) -0.0073(8) 0.0036(8) -0.0056(9)
C8 0.0409(13) 0.0427(15) 0.0596(17) -0.0009(10) -0.0040(12) -0.0011(12)
C9 0.0396(13) 0.0387(14) 0.0498(15) 0.0066(10) 0.0031(11) -0.0003(11)
N1A 0.0416(13) 0.0476(14) 0.0682(17) -0.0001(10) 0.0113(12) 0.0052(12)
C4A 0.0418(13) 0.0480(14) 0.0650(16) 0.0016(10) 0.0107(11) 0.0107(12)
C4B 0.0416(13) 0.0476(14) 0.0682(17) -0.0001(10) 0.0113(12) 0.0052(12)
N1B 0.0418(13) 0.0480(14) 0.0650(16) 0.0016(10) 0.0107(11) 0.0107(12)
O3 0.0547(11) 0.1072(16) 0.0747(14) -0.0044(10) 0.0205(10) -0.0245(12)
C13 0.0430(14) 0.0465(16) 0.0698(19) -0.0043(11) 0.0112(13) -0.0003(13)
C10 0.0341(13) 0.0451(15) 0.0550(16) 0.0004(10) 0.0028(11) 0.0014(12)
O4 0.0410(10) 0.1157(18) 0.1023(16) -0.0095(10) 0.0108(10) -0.0308(13)
N2 0.0481(13) 0.0769(17) 0.0845(18) 0.0015(12) 0.0134(12) 0.0215(14)
C12 0.0500(15) 0.0644(18) 0.0597(17) -0.0005(13) 0.0127(13) -0.0089(14)
C11 0.0495(15) 0.0591(17) 0.0589(17) -0.0077(12) 0.0036(13) -0.0127(13)
C7 0.0364(13) 0.0448(15) 0.0609(17) 0.0052(11) 0.0050(12) 0.0027(13)
C5 0.0426(14) 0.0415(14) 0.0631(17) 0.0017(11) 0.0083(12) 0.0058(13)
N3 0.0489(14) 0.0799(17) 0.0783(17) 0.0028(11) 0.0104(11) 0.0222(14)
C14 0.0475(15) 0.0496(16) 0.0613(17) -0.0040(11) 0.0085(12) 0.0004(13)
C16 0.0401(14) 0.0642(18) 0.0746(19) -0.0068(12) 0.0094(13) -0.0107(15)
C15 0.0460(15) 0.0571(17) 0.0649(18) -0.0032(12) 0.0183(13) -0.0062(14)
C18 0.0550(17) 0.075(2) 0.080(2) -0.0080(14) 0.0225(15) -0.0204(16)
C6 0.055(2) 0.065(2) 0.088(3) 0.0046(17) 0.0057(19) 0.017(2)
C17 0.0534(17) 0.088(2) 0.079(2) -0.0133(15) 0.0124(15) -0.0280(17)

loop_
_atom_type_symbol
_atom_type_description
_atom_type_scat_dispersion_real
_atom_type_scat_dispersion_imag
_atom_type_scat_source
C C 0.0033 0.0016 'International Tables Vol C Tables 4.2.6.8 and 6.1.1.4'
H H 0.0000 0.0000 'International Tables Vol C Tables 4.2.6.8 and 6.1.1.4'
F F 0.0171 0.0103 'International Tables Vol C Tables 4.2.6.8 and 6.1.1.4'
N N 0.0061 0.0033 'International Tables Vol C Tables 4.2.6.8 and 6.1.1.4'
O O 0.0106 0.0060 'International Tables Vol C Tables 4.2.6.8 and 6.1.1.4'

loop_
_geom_angle_atom_site_label_1
_geom_angle_atom_site_label_2
_geom_angle_atom_site_label_3
_geom_angle
C9 O1 C22 117.50(19)
C10 O2 C21 117.31(18)
C9 C8 C7 119.7(2)
O1 C9 C8 124.8(2)
O1 C9 C10 115.61(19)
C8 C9 C10 119.6(2)
N2 N1A C13 120.2(2)
N2 N1A C5 108.70(19)
C5 N1A C13 131.1(2)
C5 C4A C7 132.0(2)
N3 C4A C7 119.4(2)
N3 C4A C5 108.61(19)
N2 C4B C13 120.2(2)
N2 C4B C5 108.70(19)
C5 C4B C13 131.1(2)
C5 N1B C7 132.0(2)
N3 N1B C7 119.4(2)
N3 N1B C5 108.61(19)
C15 O3 C19 117.9(2)
C14 C13 N1A 118.6(2)
C14 C13 C4B 118.6(2)
C18 C13 N1A 121.8(2)
C18 C13 C4B 121.8(2)
C18 C13 C14 119.5(2)
O2 C10 C9 115.2(2)
O2 C10 C11 125.0(2)
C11 C10 C9 119.7(2)
C16 O4 C20 117.8(2)
N3 N2 N1A 108.77(19)
N3 N2 C4B 108.77(19)
C7 C12 C11 119.8(2)
C10 C11 C12 120.5(2)
C8 C7 C4A 120.3(2)
C8 C7 N1B 120.3(2)
C12 C7 C8 120.6(2)
C12 C7 C4A 119.1(2)
C12 C7 N1B 119.1(2)
N1A C5 C6 127.9(2)
C4A C5 N1A 105.5(2)
C4A C5 C6 126.2(2)
C4B C5 C6 127.9(2)
N1B C5 C4B 105.5(2)
N1B C5 C6 126.2(2)
N2 N3 C4A 108.44(19)
N2 N3 N1B 108.44(19)
C15 C14 C13 120.5(2)
O4 C16 C15 115.2(2)
O4 C16 C17 125.1(2)
C17 C16 C15 119.7(2)
O3 C15 C14 124.7(2)
O3 C15 C16 115.7(2)
C14 C15 C16 119.6(2)
C13 C18 C17 120.3(2)
F2A C6 F1A 102.9(6)
F2A C6 C5 110.6(6)
F3A C6 F2A 106.5(6)
F3A C6 F1A 109.4(6)
F3A C6 C5 116.0(4)
F1A C6 C5 110.5(4)
F2B C6 F3B 109.2(15)
F2B C6 F1B 107.0(13)
F2B C6 C5 118.7(13)
F3B C6 C5 106.4(9)
F1B C6 F3B 100.2(10)
F1B C6 C5 113.7(6)
C16 C17 C18 120.4(3)

loop_
_geom_bond_atom_site_label_1
_geom_bond_atom_site_label_2
_geom_bond_distance
F2A C6 1.320(11)
F3A C6 1.264(7)
F1A C6 1.334(7)
F2B C6 1.227(17)
F3B C6 1.36(2)
F1B C6 1.351(13)
C21 O2 1.433(3)
C22 O1 1.400(3)
C19 O3 1.416(3)
C20 O4 1.420(3)
O1 C9 1.365(3)
O2 C10 1.364(2)
C8 C9 1.380(3)
C8 C7 1.385(3)
C9 C10 1.398(3)
N1A C13 1.453(3)
N1A N2 1.348(3)
N1A C5 1.369(3)
C4A C7 1.452(3)
C4A C5 1.360(3)
C4A N3 1.360(3)
C4B C13 1.453(3)
C4B N2 1.348(3)
C4B C5 1.369(3)
N1B C7 1.452(3)
N1B C5 1.360(3)
N1B N3 1.360(3)
O3 C15 1.366(3)
C13 C14 1.389(3)
C13 C18 1.367(3)
C10 C11 1.371(3)
O4 C16 1.365(3)
N2 N3 1.308(2)
C12 C11 1.383(3)
C12 C7 1.368(3)
C5 C6 1.470(4)
C14 C15 1.378(3)
C16 C15 1.392(3)
C16 C17 1.371(3)
C18 C17 1.388(3)

loop_
_geom_torsion_atom_site_label_1
_geom_torsion_atom_site_label_2
_geom_torsion_atom_site_label_3
_geom_torsion_atom_site_label_4
_geom_torsion
C21 O2 C10 C9 -174.1(2)
C21 O2 C10 C11 5.6(3)
C22 O1 C9 C8 0.0(3)
C22 O1 C9 C10 -179.6(2)
C19 O3 C15 C14 -2.5(4)
C19 O3 C15 C16 178.0(3)
C20 O4 C16 C15 -179.6(3)
C20 O4 C16 C17 0.5(4)
O1 C9 C10 O2 0.3(3)
O1 C9 C10 C11 -179.4(2)
O2 C10 C11 C12 -179.8(2)
C8 C9 C10 O2 -179.30(19)
C8 C9 C10 C11 1.0(3)
C9 C8 C7 C4A 177.3(2)
C9 C8 C7 N1B 177.3(2)
C9 C8 C7 C12 -0.2(3)
C9 C10 C11 C12 -0.1(4)
N1A C13 C14 C15 179.0(2)
N1A C13 C18 C17 -178.1(2)
N1A N2 N3 C4A -0.4(3)
C4B C13 C14 C15 179.0(2)
C4B C13 C18 C17 -178.1(2)
C4B N2 N3 N1B -0.4(3)
C13 N1A N2 N3 178.7(2)
C13 N1A C5 C4A -178.2(2)
C13 N1A C5 C6 -4.8(5)
C13 C4B N2 N3 178.7(2)
C13 C4B C5 N1B -178.2(2)
C13 C4B C5 C6 -4.8(5)
C13 C14 C15 O3 179.6(2)
C13 C14 C15 C16 -0.9(4)
C13 C18 C17 C16 -0.7(4)
O4 C16 C15 O3 0.1(3)
O4 C16 C15 C14 -179.4(2)
O4 C16 C17 C18 -179.8(3)
N2 N1A C13 C14 -53.3(3)
N2 N1A C13 C18 125.0(3)
N2 N1A C5 C4A 0.0(3)
N2 N1A C5 C6 173.5(3)
N2 C4B C13 C14 -53.3(3)
N2 C4B C13 C18 125.0(3)
N2 C4B C5 N1B 0.0(3)
N2 C4B C5 C6 173.5(3)
C11 C12 C7 C8 1.0(4)
C11 C12 C7 C4A -176.5(2)
C11 C12 C7 N1B -176.5(2)
C7 C8 C9 O1 179.6(2)
C7 C8 C9 C10 -0.8(3)
C7 C4A C5 N1A 178.0(2)
C7 C4A C5 C6 4.4(4)
C7 C4A N3 N2 -178.1(2)
C7 N1B C5 C4B 178.0(2)
C7 N1B C5 C6 4.4(4)
C7 N1B N3 N2 -178.1(2)
C7 C12 C11 C10 -0.9(4)
C5 N1A C13 C14 124.8(3)
C5 N1A C13 C18 -56.9(4)
C5 N1A N2 N3 0.2(3)
C5 C4A C7 C8 58.8(4)
C5 C4A C7 C12 -123.7(3)
C5 C4A N3 N2 0.4(3)
C5 C4B C13 C14 124.8(3)
C5 C4B C13 C18 -56.9(4)
C5 C4B N2 N3 0.2(3)
C5 N1B C7 C8 58.8(4)
C5 N1B C7 C12 -123.7(3)
C5 N1B N3 N2 0.4(3)
N3 C4A C7 C8 -123.1(3)
N3 C4A C7 C12 54.4(3)
N3 C4A C5 N1A -0.2(3)
N3 C4A C5 C6 -173.8(3)
N3 N1B C7 C8 -123.1(3)
N3 N1B C7 C12 54.4(3)
N3 N1B C5 C4B -0.2(3)
N3 N1B C5 C6 -173.8(3)
C14 C13 C18 C17 0.2(4)
C15 C16 C17 C18 0.3(4)
C18 C13 C14 C15 0.6(4)
C17 C16 C15 O3 -180.0(2)
C17 C16 C15 C14 0.5(4)

_cod_database_fobs_code 2021086
